data_7133310
loop_
_publ_author_name
'Kiefer, Fiona J.'
'Kostenko, Arseni'
'Holzner, Richard'
'Inoue, Shigeyoshi'

_publ_section_title
;
 A neutral crystalline imino-substituted silyl radical.
;
_journal_issue 65
_journal_name_full 'Chemical communications (Cambridge, England)'
_journal_page_first 8577
_journal_page_last 8580
_journal_paper_doi 10.1039/d4cc02167c
_journal_volume 60
_journal_year 2024
_chemical_compound_source 'see text'
_chemical_formula_moiety 'C29 H62 N3 Si3'
_chemical_formula_sum 'C29 H62 N3 Si3'
_chemical_formula_weight 537.09
_space_group_IT_number 2
_space_group_name_Hall '-P 1'
_space_group_name_H-M_alt 'P -1'
_symmetry_cell_setting triclinic
_symmetry_Int_Tables_number 2
_symmetry_space_group_name_Hall '-P 1'
_symmetry_space_group_name_H-M 'P -1'
_atom_sites_solution_hydrogens geom
_audit_update_record
;
2024-07-05 deposited with the CCDC.	2024-07-09 downloaded from the CCDC.
;
_cell_angle_alpha 69.558(3)
_cell_angle_beta 80.011(3)
_cell_angle_gamma 82.655(3)
_cell_formula_units_Z 4
_cell_length_a 11.5884(10)
_cell_length_b 17.2210(16)
_cell_length_c 18.5360(17)
_cell_measurement_reflns_used 9951
_cell_measurement_temperature 100
_cell_measurement_theta_max 28.4251
_cell_measurement_theta_min 2.2783
_cell_volume 3404.5(5)
_computing_cell_refinement 'SAINT (Bruker, 2017)'
_computing_data_collection 'APEX III Control Software (Bruker, 2016)'
_computing_data_reduction 'SAINT (Bruker, 2017)'
_computing_molecular_graphics 'PLATON (Spek, 2011)'
_computing_publication_material 'PLATON (Spek, 2011), enCIFer (Allen, 2014)'
_computing_structure_refinement 'SHELXL2014 (Sheldrick, 2014), SHELXLE (Huebschle, 2011)'
_computing_structure_solution 'SHELXT (Sheldrick, 2015)'
_diffrn_ambient_temperature 100
_diffrn_detector_area_resol_mean 16
_diffrn_measured_fraction_theta_full 1.000
_diffrn_measured_fraction_theta_max 0.998
_diffrn_measurement_device_type ' Apex II CCD '
_diffrn_measurement_method ' phi- and omega-rotation '
_diffrn_radiation_monochromator 'Triumph monochromator'
_diffrn_radiation_probe x-ray
_diffrn_radiation_source 'fine-focus sealed tube'
_diffrn_radiation_type MoK\a
_diffrn_radiation_wavelength 0.71073
_diffrn_reflns_av_R_equivalents 0.0277
_diffrn_reflns_av_unetI/netI 0.0164
_diffrn_reflns_limit_h_max 14
_diffrn_reflns_limit_h_min -14
_diffrn_reflns_limit_k_max 20
_diffrn_reflns_limit_k_min -20
_diffrn_reflns_limit_l_max 22
_diffrn_reflns_limit_l_min -22
_diffrn_reflns_number 119802
_diffrn_reflns_reduction_process
;
;
_diffrn_reflns_theta_full 25.24
_diffrn_reflns_theta_max 25.68
_diffrn_reflns_theta_min 1.18
_exptl_absorpt_coefficient_mu 0.160
_exptl_absorpt_correction_T_max 0.7457
_exptl_absorpt_correction_T_min 0.7174
_exptl_absorpt_correction_type multi-scan
_exptl_absorpt_process_details 'SADABS 2014/5, Bruker, 2014'
_exptl_crystal_colour 'clear red-orange'
_exptl_crystal_density_diffrn 1.048
_exptl_crystal_density_method 'Not Measured'
_exptl_crystal_description fragment
_exptl_crystal_F_000 1196
_exptl_crystal_size_max 0.393
_exptl_crystal_size_mid 0.332
_exptl_crystal_size_min 0.320
_refine_diff_density_max 0.403
_refine_diff_density_min -0.303
_refine_diff_density_rms 0.046
_refine_ls_extinction_method none
_refine_ls_goodness_of_fit_ref 1.138
_refine_ls_hydrogen_treatment constr
_refine_ls_matrix_type full
_refine_ls_number_parameters 682
_refine_ls_number_reflns 12891
_refine_ls_number_restraints 0
_refine_ls_restrained_S_all 1.138
_refine_ls_R_factor_all 0.0443
_refine_ls_R_factor_gt 0.0380
_refine_ls_shift/su_max 0.001
_refine_ls_shift/su_mean 0.000
_refine_ls_structure_factor_coef Fsqd
_refine_ls_weighting_details 'W=1/[\S^2^(FO^2^)+(0.0254P)^2^+3.6880P] WHERE P=(FO^2^+2FC^2^)/3'
_refine_ls_weighting_scheme calc
_refine_ls_wR_factor_gt 0.0950
_refine_ls_wR_factor_ref 0.0996
_reflns_number_gt 11639
_reflns_number_total 12891
_reflns_threshold_expression I>2\s(I)
_cod_data_source_file d4cc02167c2.cif
_cod_data_source_block holri25_0m-auto
_cod_depositor_comments 'Adding full bibliography for 7133310.cif.'
_cod_original_cell_volume 3404.6(5)
_cod_database_code 7133310

loop_
_space_group_symop_id
_space_group_symop_operation_xyz
1 x,y,z
2 -x,-y,-z

loop_
_atom_site_aniso_label
_atom_site_aniso_U_11
_atom_site_aniso_U_22
_atom_site_aniso_U_33
_atom_site_aniso_U_23
_atom_site_aniso_U_13
_atom_site_aniso_U_12
Si1 0.0114(3) 0.0099(3) 0.0176(12) -0.0045(4) -0.0030(3) -0.0009(2)
Si1D 0.022(5) 0.022(5) 0.03(2) -0.011(7) -0.007(6) -0.001(4)
Si2 0.0109(2) 0.0155(2) 0.0193(3) -0.0070(2) -0.0036(2) -0.0006(2)
Si3 0.0110(2) 0.0137(2) 0.0235(3) -0.0083(2) -0.0037(2) 0.0000(2)
Si4 0.0115(2) 0.0119(2) 0.0249(3) -0.0078(2) -0.0031(2) -0.0001(2)
Si5 0.0121(2) 0.0121(2) 0.0174(3) -0.0047(2) -0.0019(2) -0.0021(2)
Si6 0.0119(2) 0.0115(2) 0.0134(2) -0.0049(2) -0.0023(2) 0.0001(2)
N1 0.0203(8) 0.0137(8) 0.0232(9) -0.0068(7) -0.0043(7) -0.0015(6)
N2 0.0204(8) 0.0145(8) 0.0170(8) -0.0070(6) -0.0031(6) -0.0014(6)
N3 0.0217(8) 0.0114(7) 0.0172(8) -0.0043(6) -0.0018(6) -0.0029(6)
C1 0.0134(9) 0.0145(9) 0.0180(9) -0.0051(7) -0.0039(7) -0.0016(7)
C2 0.0220(10) 0.0150(9) 0.0274(11) -0.0103(8) -0.0036(8) -0.0017(8)
C3 0.0242(10) 0.0108(9) 0.0267(11) -0.0058(8) -0.0035(8) -0.0033(7)
C4 0.0245(10) 0.0189(9) 0.0158(9) -0.0066(8) -0.0042(8) -0.0013(8)
C5 0.0253(11) 0.0272(11) 0.0179(10) -0.0076(8) -0.0007(8) -0.0048(8)
C6 0.0433(13) 0.0260(11) 0.0207(11) -0.0121(9) -0.0057(9) -0.0017(10)
C7 0.0282(11) 0.0251(11) 0.0254(11) -0.0072(9) -0.0110(9) -0.0003(9)
C8 0.0256(10) 0.0178(10) 0.0158(9) -0.0041(8) -0.0036(8) -0.0030(8)
C9 0.0522(15) 0.0214(11) 0.0211(11) -0.0021(9) -0.0032(10) -0.0066(10)
C10 0.0284(11) 0.0274(11) 0.0188(10) -0.0090(9) -0.0010(8) -0.0010(9)
C11 0.0298(12) 0.0359(12) 0.0248(11) -0.0075(9) -0.0090(9) -0.0066(10)
C12 0.0197(10) 0.0218(10) 0.0341(12) -0.0116(9) -0.0052(9) -0.0063(8)
C13 0.0154(9) 0.0209(10) 0.0207(10) -0.0085(8) -0.0024(7) 0.0007(7)
C14 0.0275(11) 0.0261(11) 0.0210(10) -0.0092(9) -0.0049(8) 0.0027(9)
C15 0.0181(10) 0.0342(12) 0.0286(11) -0.0123(10) 0.0008(8) 0.0023(9)
C16 0.0279(11) 0.0220(10) 0.0305(11) -0.0135(9) -0.0103(9) 0.0026(8)
C17 0.0186(10) 0.0211(10) 0.0203(10) -0.0072(8) -0.0077(8) 0.0029(8)
C18 0.0212(11) 0.0354(12) 0.0311(12) -0.0095(10) -0.0124(9) 0.0059(9)
C19 0.0254(11) 0.0257(11) 0.0284(11) -0.0015(9) -0.0057(9) -0.0008(9)
C20 0.0469(14) 0.0325(12) 0.0244(11) -0.0129(10) -0.0123(10) 0.0072(10)
C21 0.0183(10) 0.0217(10) 0.0403(13) -0.0159(9) -0.0103(9) 0.0062(8)
C22 0.0185(10) 0.0245(10) 0.0280(11) -0.0133(9) -0.0080(8) -0.0004(8)
C23 0.0416(14) 0.0345(13) 0.0284(12) -0.0094(10) -0.0127(10) 0.0013(10)
C24 0.0293(12) 0.0359(12) 0.0347(12) -0.0235(10) -0.0084(10) 0.0033(10)
C25 0.0241(12) 0.0536(15) 0.0479(15) -0.0314(13) -0.0118(10) -0.0046(11)
C26 0.0148(9) 0.0181(10) 0.0279(11) -0.0081(8) 0.0014(8) -0.0041(7)
C27 0.0237(11) 0.0165(10) 0.0351(12) -0.0056(9) -0.0031(9) -0.0020(8)
C28 0.0176(11) 0.0357(13) 0.0416(14) -0.0126(11) 0.0042(9) -0.0094(9)
C29 0.0262(11) 0.0277(11) 0.0243(11) -0.0075(9) 0.0008(9) -0.0053(9)
N4 0.0119(8) 0.0138(7) 0.0213(8) -0.0062(6) -0.0008(6) -0.0007(6)
N5 0.0176(8) 0.0147(8) 0.0231(9) -0.0082(7) 0.0039(7) 0.0000(6)
N6 0.0136(8) 0.0119(7) 0.0244(9) -0.0040(6) -0.0001(6) 0.0004(6)
C30 0.0134(9) 0.0109(8) 0.0207(9) -0.0050(7) 0.0009(7) -0.0052(7)
C31 0.0179(10) 0.0146(9) 0.0377(12) -0.0094(9) 0.0042(9) 0.0025(8)
C32 0.0143(9) 0.0143(9) 0.0382(12) -0.0075(9) 0.0007(8) 0.0023(7)
C33 0.0189(10) 0.0223(10) 0.0202(10) -0.0086(8) 0.0041(8) -0.0027(8)
C34 0.0352(13) 0.0392(13) 0.0308(13) -0.0165(11) 0.0106(10) 0.0019(10)
C35 0.0226(11) 0.0224(10) 0.0300(11) -0.0033(9) -0.0014(9) -0.0066(8)
C36 0.0231(11) 0.0368(12) 0.0195(10) -0.0131(9) -0.0003(8) -0.0040(9)
C37 0.0166(9) 0.0160(9) 0.0214(10) -0.0019(8) -0.0035(8) -0.0024(7)
C38 0.0244(11) 0.0207(10) 0.0303(12) 0.0013(9) -0.0086(9) -0.0024(8)
C39 0.0193(10) 0.0243(10) 0.0199(10) -0.0030(8) -0.0006(8) -0.0056(8)
C40 0.0259(11) 0.0200(10) 0.0291(11) -0.0069(9) -0.0085(9) -0.0035(8)
C41 0.0207(10) 0.0155(9) 0.0319(11) -0.0093(8) -0.0024(8) -0.0004(8)
C42 0.0158(9) 0.0196(10) 0.0191(10) -0.0030(8) -0.0001(7) -0.0052(7)
C43 0.0297(12) 0.0249(11) 0.0271(11) -0.0011(9) 0.0013(9) -0.0129(9)
C44 0.0191(10) 0.0312(12) 0.0267(11) -0.0072(9) 0.0040(8) -0.0023(9)
C45 0.0261(11) 0.0407(13) 0.0188(10) -0.0064(9) -0.0005(8) -0.0113(10)
C46 0.0176(9) 0.0224(10) 0.0192(10) -0.0080(8) -0.0028(8) -0.0060(8)
C47 0.0309(12) 0.0346(12) 0.0278(11) -0.0106(10) -0.0073(9) -0.0147(10)
C48 0.0239(11) 0.0279(11) 0.0218(10) -0.0042(9) -0.0086(8) -0.0010(8)
C49 0.0280(11) 0.0358(12) 0.0216(11) -0.0129(9) -0.0019(9) -0.0075(9)
C50 0.0146(9) 0.0219(10) 0.0265(11) -0.0104(8) -0.0024(8) 0.0014(8)
C51 0.0293(11) 0.0150(9) 0.0192(10) -0.0069(8) -0.0102(8) 0.0009(8)
C52 0.0533(15) 0.0207(11) 0.0177(10) -0.0041(8) -0.0127(10) -0.0002(10)
C53 0.0416(13) 0.0204(10) 0.0196(10) -0.0109(8) -0.0082(9) 0.0031(9)
C54 0.0345(13) 0.0216(11) 0.0430(13) -0.0112(10) -0.0237(10) 0.0012(9)
C55 0.0204(10) 0.0136(9) 0.0162(9) -0.0046(7) 0.0016(7) -0.0017(7)
C56 0.0360(12) 0.0134(9) 0.0197(10) -0.0032(8) 0.0010(9) -0.0012(8)
C57 0.0360(12) 0.0241(11) 0.0154(10) -0.0059(8) -0.0029(8) -0.0019(9)
C58 0.0243(11) 0.0213(10) 0.0346(12) -0.0116(9) 0.0091(9) -0.0067(8)

loop_
_atom_site_label
_atom_site_type_symbol
_atom_site_thermal_displace_type
_atom_site_fract_x
_atom_site_fract_y
_atom_site_fract_z
_atom_site_occupancy
_atom_site_U_iso_or_equiv
_atom_site_calc_flag
_atom_site_refinement_flags
_atom_site_disorder_assembly
_atom_site_disorder_group
Si1 Si Uani 0.77446(6) 0.22529(6) 0.2333(2) 0.936(13) 0.0129(4) d P A 1
Si1D Si Uani 0.7700(12) 0.2168(12) 0.271(4) 0.064(13) 0.024(7) d P A 2
Si2 Si Uani 0.57416(4) 0.27757(3) 0.24770(3) 1.000 0.0148(1) d . . .
Si3 Si Uani 0.95382(4) 0.27650(3) 0.23720(3) 1.000 0.0154(1) d . . .
Si4 Si Uani 0.34146(4) 0.77012(3) 0.23890(3) 1.000 0.0157(1) d . . .
Si5 Si Uani 0.21189(4) 0.66645(3) 0.25813(3) 1.000 0.0139(1) d . . .
Si6 Si Uani 0.28783(4) 0.90384(3) 0.24587(3) 1.000 0.0121(1) d . . .
N1 N Uani 0.78779(14) 0.12110(10) 0.26819(10) 1.000 0.0187(5) d . . .
N2 N Uani 0.80980(14) 0.01383(10) 0.20833(9) 1.000 0.0168(5) d . . .
N3 N Uani 0.77769(14) -0.02394(9) 0.33627(9) 1.000 0.0169(4) d . . .
C1 C Uani 0.79119(16) 0.04602(11) 0.26947(11) 1.000 0.0151(5) d . . .
C2 C Uani 0.80615(17) -0.07207(12) 0.23856(12) 1.000 0.0206(6) d . . .
C3 C Uani 0.78779(17) -0.09476(12) 0.31549(12) 1.000 0.0205(6) d . . .
C4 C Uani 0.83080(18) 0.06203(12) 0.12379(11) 1.000 0.0194(5) d . . .
C5 C Uani 0.93654(18) 0.11329(13) 0.10651(12) 1.000 0.0235(6) d . . .
C6 C Uani 0.8581(2) 0.00175(14) 0.07785(12) 1.000 0.0288(7) d . . .
C7 C Uani 0.72015(19) 0.11739(13) 0.10033(12) 1.000 0.0258(6) d . . .
C8 C Uani 0.76712(18) -0.02413(12) 0.41734(11) 1.000 0.0199(6) d . . .
C9 C Uani 0.7456(2) -0.11168(13) 0.47433(13) 1.000 0.0328(7) d . . .
C10 C Uani 0.66256(19) 0.03436(13) 0.43218(12) 1.000 0.0249(6) d . . .
C11 C Uani 0.8819(2) 0.00181(15) 0.42836(13) 1.000 0.0298(7) d . . .
C12 C Uani 0.49038(18) 0.18369(13) 0.26606(13) 1.000 0.0240(6) d . . .
C13 C Uani 0.52187(16) 0.31538(12) 0.33553(11) 1.000 0.0188(6) d . . .
C14 C Uani 0.57470(19) 0.25413(13) 0.40646(12) 1.000 0.0248(6) d . . .
C15 C Uani 0.38742(18) 0.31709(14) 0.35815(13) 1.000 0.0274(6) d . . .
C16 C Uani 0.56070(19) 0.40248(13) 0.31927(13) 1.000 0.0252(6) d . . .
C17 C Uani 0.53568(17) 0.35866(12) 0.15076(11) 1.000 0.0197(6) d . . .
C18 C Uani 0.40768(18) 0.39404(14) 0.15947(13) 1.000 0.0293(7) d . . .
C19 C Uani 0.61441(19) 0.43157(13) 0.11881(13) 1.000 0.0284(6) d . . .
C20 C Uani 0.5504(2) 0.31617(15) 0.08926(13) 1.000 0.0337(7) d . . .
C21 C Uani 1.06754(18) 0.18925(13) 0.23088(13) 1.000 0.0252(6) d . . .
C22 C Uani 0.97079(17) 0.29670(13) 0.33101(12) 1.000 0.0220(6) d . . .
C23 C Uani 0.9572(2) 0.21402(15) 0.39832(13) 1.000 0.0345(8) d . . .
C24 C Uani 0.8778(2) 0.36051(15) 0.35108(14) 1.000 0.0302(7) d . . .
C25 C Uani 1.0925(2) 0.32543(17) 0.32694(15) 1.000 0.0370(8) d . . .
C26 C Uani 0.98899(17) 0.36898(12) 0.14323(12) 1.000 0.0204(6) d . . .
C27 C Uani 0.91744(19) 0.44907(12) 0.14819(13) 1.000 0.0260(6) d . . .
C28 C Uani 1.11975(18) 0.38568(15) 0.12579(14) 1.000 0.0321(7) d . . .
C29 C Uani 0.95986(19) 0.35011(14) 0.07369(12) 1.000 0.0266(6) d . . .
N4 N Uani 0.48252(13) 0.73471(9) 0.24810(9) 1.000 0.0158(4) d . . .
N5 N Uani 0.63353(14) 0.66383(10) 0.17976(10) 1.000 0.0189(5) d . . .
N6 N Uani 0.62190(13) 0.62665(9) 0.30785(10) 1.000 0.0176(5) d . . .
C30 C Uani 0.56857(16) 0.68050(11) 0.24498(11) 1.000 0.0151(5) d . . .
C31 C Uani 0.72288(18) 0.60279(12) 0.20476(13) 1.000 0.0246(6) d . . .
C32 C Uani 0.71597(17) 0.58036(12) 0.28094(13) 1.000 0.0235(6) d . . .
C33 C Uani 0.64607(17) 0.72434(12) 0.09870(11) 1.000 0.0208(6) d . . .
C34 C Uani 0.7243(2) 0.68345(16) 0.04436(14) 1.000 0.0361(8) d . . .
C35 C Uani 0.70511(19) 0.79853(13) 0.09925(13) 1.000 0.0263(6) d . . .
C36 C Uani 0.52717(18) 0.74911(14) 0.06987(12) 1.000 0.0257(6) d . . .
C37 C Uani 0.60051(17) 0.63139(12) 0.38778(11) 1.000 0.0190(5) d . . .
C38 C Uani 0.68197(19) 0.56594(13) 0.43840(13) 1.000 0.0271(6) d . . .
C39 C Uani 0.47331(17) 0.61469(13) 0.42240(12) 1.000 0.0222(6) d . . .
C40 C Uani 0.62926(19) 0.71740(12) 0.38274(13) 1.000 0.0246(6) d . . .
C41 C Uani 0.31564(18) 0.57123(12) 0.26431(13) 1.000 0.0226(6) d . . .
C42 C Uani 0.10063(17) 0.63788(12) 0.35313(11) 1.000 0.0190(6) d . . .
C43 C Uani 0.0605(2) 0.54996(13) 0.37368(13) 1.000 0.0289(7) d . . .
C44 C Uani -0.00868(18) 0.69925(14) 0.34787(13) 1.000 0.0272(6) d . . .
C45 C Uani 0.16026(19) 0.63810(15) 0.42053(12) 1.000 0.0290(7) d . . .
C46 C Uani 0.13588(17) 0.69075(12) 0.16679(11) 1.000 0.0190(6) d . . .
C47 C Uani 0.0496(2) 0.62592(14) 0.17693(13) 1.000 0.0295(7) d . . .
C48 C Uani 0.07093(18) 0.77743(13) 0.14431(12) 1.000 0.0250(6) d . . .
C49 C Uani 0.23010(19) 0.68857(14) 0.09800(12) 1.000 0.0273(7) d . . .
C50 C Uani 0.12247(16) 0.91920(12) 0.25663(12) 1.000 0.0207(6) d . . .
C51 C Uani 0.33218(18) 0.92258(12) 0.33338(11) 1.000 0.0202(6) d . . .
C52 C Uani 0.3041(2) 0.84676(13) 0.40620(12) 1.000 0.0304(7) d . . .
C53 C Uani 0.2612(2) 0.99924(13) 0.34769(12) 1.000 0.0261(6) d . . .
C54 C Uani 0.4639(2) 0.93523(13) 0.32242(14) 1.000 0.0309(7) d . . .
C55 C Uani 0.34754(17) 0.98238(11) 0.14762(11) 1.000 0.0173(5) d . . .
C56 C Uani 0.3295(2) 1.07254(12) 0.14693(12) 1.000 0.0243(6) d . . .
C57 C Uani 0.2816(2) 0.97604(13) 0.08520(12) 1.000 0.0255(6) d . . .
C58 C Uani 0.47833(18) 0.96222(13) 0.12418(13) 1.000 0.0273(6) d . . .
H2 H Uiso 0.81526 -0.10837 0.20908 1.000 0.0250 c RU . .
H3 H Uiso 0.78247 -0.15012 0.35045 1.000 0.0250 c RU . .
H5A H Uiso 0.95305 0.14219 0.05038 1.000 0.0350 c RU . .
H5B H Uiso 1.00511 0.07648 0.12455 1.000 0.0350 c RU . .
H5C H Uiso 0.91941 0.15415 0.13350 1.000 0.0350 c RU . .
H6A H Uiso 0.87180 0.03329 0.02212 1.000 0.0430 c RU . .
H6B H Uiso 0.79147 -0.03232 0.08865 1.000 0.0430 c RU . .
H6C H Uiso 0.92846 -0.03430 0.09335 1.000 0.0430 c RU . .
H7A H Uiso 0.73191 0.14749 0.04425 1.000 0.0390 c RU . .
H7B H Uiso 0.70409 0.15727 0.12841 1.000 0.0390 c RU . .
H7C H Uiso 0.65345 0.08294 0.11329 1.000 0.0390 c RU . .
H9A H Uiso 0.67491 -0.13022 0.46478 1.000 0.0490 c RU . .
H9B H Uiso 0.73475 -0.11099 0.52773 1.000 0.0490 c RU . .
H9C H Uiso 0.81327 -0.14987 0.46695 1.000 0.0490 c RU . .
H10A H Uiso 0.67552 0.09104 0.39692 1.000 0.0370 c RU . .
H10B H Uiso 0.65398 0.03303 0.48612 1.000 0.0370 c RU . .
H10C H Uiso 0.59098 0.01659 0.42303 1.000 0.0370 c RU . .
H11A H Uiso 0.94576 -0.03970 0.42261 1.000 0.0450 c RU . .
H11B H Uiso 0.87457 0.00593 0.48040 1.000 0.0450 c RU . .
H11C H Uiso 0.89928 0.05590 0.38916 1.000 0.0450 c RU . .
H12A H Uiso 0.40899 0.20178 0.25673 1.000 0.0360 c RU . .
H12B H Uiso 0.49129 0.14708 0.32006 1.000 0.0360 c RU . .
H12C H Uiso 0.52743 0.15354 0.23092 1.000 0.0360 c RU . .
H14A H Uiso 0.66039 0.24875 0.39383 1.000 0.0370 c RU . .
H14B H Uiso 0.54348 0.19972 0.42042 1.000 0.0370 c RU . .
H14C H Uiso 0.55391 0.27484 0.45036 1.000 0.0370 c RU . .
H15A H Uiso 0.34987 0.35865 0.31597 1.000 0.0410 c RU . .
H15B H Uiso 0.36593 0.33146 0.40569 1.000 0.0410 c RU . .
H15C H Uiso 0.36094 0.26224 0.36717 1.000 0.0410 c RU . .
H16A H Uiso 0.64492 0.40383 0.29988 1.000 0.0380 c RU . .
H16B H Uiso 0.54535 0.41600 0.36738 1.000 0.0380 c RU . .
H16C H Uiso 0.51666 0.44327 0.28016 1.000 0.0380 c RU . .
H18A H Uiso 0.38703 0.42850 0.10823 1.000 0.0440 c RU . .
H18B H Uiso 0.39830 0.42796 0.19324 1.000 0.0440 c RU . .
H18C H Uiso 0.35592 0.34827 0.18251 1.000 0.0440 c RU . .
H19A H Uiso 0.69620 0.41072 0.10878 1.000 0.0430 c RU . .
H19B H Uiso 0.60769 0.46011 0.15692 1.000 0.0430 c RU . .
H19C H Uiso 0.58970 0.47054 0.07026 1.000 0.0430 c RU . .
H20A H Uiso 0.52920 0.35649 0.04028 1.000 0.0510 c RU . .
H20B H Uiso 0.49916 0.27013 0.10701 1.000 0.0510 c RU . .
H20C H Uiso 0.63238 0.29473 0.08115 1.000 0.0510 c RU . .
H21A H Uiso 1.08496 0.19005 0.17697 1.000 0.0380 c RU . .
H21B H Uiso 1.03714 0.13593 0.26426 1.000 0.0380 c RU . .
H21C H Uiso 1.13950 0.19652 0.24812 1.000 0.0380 c RU . .
H23A H Uiso 0.88054 0.19381 0.40137 1.000 0.0520 c RU . .
H23B H Uiso 0.96253 0.22244 0.44723 1.000 0.0520 c RU . .
H23C H Uiso 1.01968 0.17304 0.38934 1.000 0.0520 c RU . .
H24A H Uiso 0.88560 0.41456 0.30979 1.000 0.0450 c RU . .
H24B H Uiso 0.88899 0.36551 0.40043 1.000 0.0450 c RU . .
H24C H Uiso 0.79927 0.34223 0.35584 1.000 0.0450 c RU . .
H25A H Uiso 1.15327 0.28737 0.31084 1.000 0.0550 c RU . .
H25B H Uiso 1.10276 0.32563 0.37825 1.000 0.0550 c RU . .
H25C H Uiso 1.09918 0.38163 0.28914 1.000 0.0550 c RU . .
H27A H Uiso 0.92476 0.49208 0.09672 1.000 0.0390 c RU . .
H27B H Uiso 0.94737 0.46825 0.18490 1.000 0.0390 c RU . .
H27C H Uiso 0.83463 0.43789 0.16612 1.000 0.0390 c RU . .
H28A H Uiso 1.16726 0.33532 0.12268 1.000 0.0480 c RU . .
H28B H Uiso 1.14113 0.40148 0.16740 1.000 0.0480 c RU . .
H28C H Uiso 1.13426 0.43090 0.07616 1.000 0.0480 c RU . .
H29A H Uiso 0.97760 0.39729 0.02606 1.000 0.0400 c RU . .
H29B H Uiso 0.87625 0.34073 0.08163 1.000 0.0400 c RU . .
H29C H Uiso 1.00710 0.30026 0.06894 1.000 0.0400 c RU . .
H31 H Uiso 0.77977 0.58081 0.17209 1.000 0.0300 c RU . .
H32 H Uiso 0.76660 0.53952 0.31221 1.000 0.0280 c RU . .
H34A H Uiso 0.72544 0.72072 -0.00956 1.000 0.0540 c RU . .
H34B H Uiso 0.69312 0.63100 0.05010 1.000 0.0540 c RU . .
H34C H Uiso 0.80434 0.67247 0.05777 1.000 0.0540 c RU . .
H35A H Uiso 0.71408 0.83968 0.04682 1.000 0.0390 c RU . .
H35B H Uiso 0.78262 0.77975 0.11604 1.000 0.0390 c RU . .
H35C H Uiso 0.65650 0.82372 0.13526 1.000 0.0390 c RU . .
H36A H Uiso 0.53754 0.78647 0.01580 1.000 0.0380 c RU . .
H36B H Uiso 0.47596 0.77757 0.10227 1.000 0.0380 c RU . .
H36C H Uiso 0.49137 0.69927 0.07297 1.000 0.0380 c RU . .
H38A H Uiso 0.66789 0.51070 0.43923 1.000 0.0410 c RU . .
H38B H Uiso 0.66631 0.56785 0.49146 1.000 0.0410 c RU . .
H38C H Uiso 0.76392 0.57731 0.41695 1.000 0.0410 c RU . .
H39A H Uiso 0.42090 0.65672 0.39021 1.000 0.0330 c RU . .
H39B H Uiso 0.45922 0.61720 0.47525 1.000 0.0330 c RU . .
H39C H Uiso 0.45796 0.55941 0.42401 1.000 0.0330 c RU . .
H40A H Uiso 0.71185 0.72557 0.36084 1.000 0.0370 c RU . .
H40B H Uiso 0.61541 0.72187 0.43487 1.000 0.0370 c RU . .
H40C H Uiso 0.57896 0.75995 0.34927 1.000 0.0370 c RU . .
H41A H Uiso 0.27416 0.52799 0.25863 1.000 0.0340 c RU . .
H41B H Uiso 0.34445 0.55067 0.31483 1.000 0.0340 c RU . .
H41C H Uiso 0.38219 0.58557 0.22268 1.000 0.0340 c RU . .
H43A H Uiso 0.02081 0.54781 0.33193 1.000 0.0430 c RU . .
H43B H Uiso 0.00621 0.53641 0.42243 1.000 0.0430 c RU . .
H43C H Uiso 0.12911 0.50969 0.37978 1.000 0.0430 c RU . .
H44A H Uiso -0.05328 0.69559 0.30897 1.000 0.0410 c RU . .
H44B H Uiso 0.01559 0.75588 0.33270 1.000 0.0410 c RU . .
H44C H Uiso -0.05811 0.68543 0.39860 1.000 0.0410 c RU . .
H45A H Uiso 0.22887 0.59787 0.42620 1.000 0.0440 c RU . .
H45B H Uiso 0.10470 0.62286 0.46869 1.000 0.0440 c RU . .
H45C H Uiso 0.18540 0.69372 0.40987 1.000 0.0440 c RU . .
H47A H Uiso 0.02127 0.63619 0.12735 1.000 0.0440 c RU . .
H47B H Uiso -0.01708 0.63001 0.21627 1.000 0.0440 c RU . .
H47C H Uiso 0.08957 0.57017 0.19366 1.000 0.0440 c RU . .
H48A H Uiso 0.12663 0.81948 0.13443 1.000 0.0380 c RU . .
H48B H Uiso 0.00930 0.78063 0.18688 1.000 0.0380 c RU . .
H48C H Uiso 0.03539 0.78754 0.09727 1.000 0.0380 c RU . .
H49A H Uiso 0.19257 0.70040 0.05144 1.000 0.0410 c RU . .
H49B H Uiso 0.27210 0.63341 0.11007 1.000 0.0410 c RU . .
H49C H Uiso 0.28576 0.73051 0.08862 1.000 0.0410 c RU . .
H50A H Uiso 0.09343 0.89798 0.22099 1.000 0.0310 c RU . .
H50B H Uiso 0.09840 0.97854 0.24426 1.000 0.0310 c RU . .
H50C H Uiso 0.08966 0.88906 0.31024 1.000 0.0310 c RU . .
H52A H Uiso 0.22074 0.83711 0.41306 1.000 0.0460 c RU . .
H52B H Uiso 0.32140 0.85704 0.45185 1.000 0.0460 c RU . .
H52C H Uiso 0.35222 0.79773 0.40014 1.000 0.0460 c RU . .
H53A H Uiso 0.27537 1.04835 0.30129 1.000 0.0390 c RU . .
H53B H Uiso 0.28585 1.00802 0.39206 1.000 0.0390 c RU . .
H53C H Uiso 0.17728 0.99002 0.35881 1.000 0.0390 c RU . .
H54A H Uiso 0.50968 0.89112 0.30559 1.000 0.0460 c RU . .
H54B H Uiso 0.48598 0.93328 0.37177 1.000 0.0460 c RU . .
H54C H Uiso 0.48011 0.98936 0.28291 1.000 0.0460 c RU . .
H56A H Uiso 0.35372 1.11019 0.09430 1.000 0.0370 c RU . .
H56B H Uiso 0.37701 1.07939 0.18292 1.000 0.0370 c RU . .
H56C H Uiso 0.24639 1.08558 0.16314 1.000 0.0370 c RU . .
H57A H Uiso 0.31475 1.01242 0.03401 1.000 0.0380 c RU . .
H57B H Uiso 0.19827 0.99314 0.09594 1.000 0.0380 c RU . .
H57C H Uiso 0.28962 0.91849 0.08576 1.000 0.0380 c RU . .
H58A H Uiso 0.50600 1.00361 0.07433 1.000 0.0410 c RU . .
H58B H Uiso 0.48961 0.90687 0.11915 1.000 0.0410 c RU . .
H58C H Uiso 0.52302 0.96329 0.16409 1.000 0.0410 c RU . .

loop_
_atom_type_symbol
_atom_type_description
_atom_type_scat_dispersion_real
_atom_type_scat_dispersion_imag
_atom_type_scat_source
C C 0.0033 0.0016 ' International Tables Vol C Tables 4.2.6.8 and 6.1.1.4'
H H 0.0000 0.0000 ' International Tables Vol C Tables 4.2.6.8 and 6.1.1.4'
N N 0.0061 0.0033 ' International Tables Vol C Tables 4.2.6.8 and 6.1.1.4'
Si Si 0.0817 0.0704 ' International Tables Vol C Tables 4.2.6.8 and 6.1.1.4'

loop_
_geom_angle_atom_site_label_1
_geom_angle_atom_site_label_2
_geom_angle_atom_site_label_3
_geom_angle
_geom_angle_site_symmetry_1
_geom_angle_site_symmetry_2
_geom_angle_site_symmetry_3
_geom_angle_publ_flag
Si2 Si1 Si3 132.85(8) . . . yes
Si2 Si1 N1 111.53(10) . . . yes
Si3 Si1 N1 108.76(9) . . . yes
Si2 Si1D Si3 131(2) . . . yes
Si2 Si1D N1 111.0(13) . . . yes
Si3 Si1D N1 110.0(14) . . . yes
Si1 Si2 C12 103.22(8) . . . yes
Si1 Si2 C13 116.44(9) . . . yes
Si1 Si2 C17 110.49(10) . . . yes
C12 Si2 C13 106.16(9) . . . yes
C12 Si2 C17 106.85(9) . . . yes
C13 Si2 C17 112.68(9) . . . yes
Si1D Si2 C13 102.2(14) . . . yes
Si1D Si2 C17 124.6(15) . . . yes
Si1D Si2 C12 102.8(8) . . . yes
Si1 Si3 C21 103.56(8) . . . yes
Si1 Si3 C22 117.54(10) . . . yes
Si1D Si3 C26 122.0(14) . . . yes
C21 Si3 C22 105.54(10) . . . yes
C21 Si3 C26 106.24(10) . . . yes
C22 Si3 C26 114.00(10) . . . yes
Si1 Si3 C26 108.75(10) . . . yes
Si1D Si3 C21 105.5(7) . . . yes
Si1D Si3 C22 102.3(15) . . . yes
Si5 Si4 Si6 126.30(3) . . . yes
Si5 Si4 N4 114.95(6) . . . yes
Si6 Si4 N4 116.07(6) . . . yes
Si4 Si5 C41 102.55(7) . . . yes
Si4 Si5 C42 117.58(7) . . . yes
Si4 Si5 C46 110.23(7) . . . yes
C41 Si5 C42 106.38(10) . . . yes
C41 Si5 C46 107.11(10) . . . yes
C42 Si5 C46 111.98(9) . . . yes
Si4 Si6 C50 107.72(7) . . . yes
Si4 Si6 C51 115.08(7) . . . yes
Si4 Si6 C55 107.42(6) . . . yes
C50 Si6 C51 105.79(9) . . . yes
C50 Si6 C55 107.37(9) . . . yes
C51 Si6 C55 113.08(9) . . . yes
Si1 N1 C1 158.95(19) . . . yes
Si1D N1 C1 174.4(16) . . . yes
C1 N2 C2 109.33(16) . . . yes
C1 N2 C4 126.59(17) . . . yes
C2 N2 C4 124.09(17) . . . yes
C1 N3 C3 109.63(16) . . . yes
C1 N3 C8 125.44(16) . . . yes
C3 N3 C8 124.63(16) . . . yes
N1 C1 N2 130.31(18) . . . yes
N1 C1 N3 125.56(18) . . . yes
N2 C1 N3 104.12(16) . . . yes
N2 C2 C3 108.47(19) . . . yes
N3 C3 C2 108.44(19) . . . yes
N2 C4 C5 109.77(16) . . . yes
N2 C4 C6 109.23(17) . . . yes
C5 C4 C7 111.34(18) . . . no
N2 C4 C7 108.91(16) . . . yes
C5 C4 C6 108.17(17) . . . no
C6 C4 C7 109.40(17) . . . no
N3 C8 C11 108.33(16) . . . yes
N3 C8 C9 109.71(17) . . . yes
N3 C8 C10 109.34(16) . . . yes
C10 C8 C11 111.95(19) . . . no
C9 C8 C10 108.27(17) . . . no
C9 C8 C11 109.23(18) . . . no
C15 C13 C16 108.49(18) . . . no
Si2 C13 C14 108.63(14) . . . yes
Si2 C13 C15 112.54(14) . . . yes
Si2 C13 C16 111.31(14) . . . yes
C14 C13 C15 106.51(16) . . . no
C14 C13 C16 109.22(17) . . . no
Si2 C17 C18 111.11(14) . . . yes
Si2 C17 C19 113.61(14) . . . yes
Si2 C17 C20 108.91(15) . . . yes
C18 C17 C19 108.06(18) . . . no
C18 C17 C20 107.76(17) . . . no
C19 C17 C20 107.16(17) . . . no
Si3 C22 C23 107.28(16) . . . yes
Si3 C22 C24 113.81(15) . . . yes
Si3 C22 C25 111.91(15) . . . yes
C23 C22 C24 107.46(18) . . . no
C23 C22 C25 107.97(18) . . . no
C24 C22 C25 108.2(2) . . . no
Si3 C26 C27 111.15(14) . . . yes
Si3 C26 C28 112.36(15) . . . yes
Si3 C26 C29 109.68(15) . . . yes
C27 C26 C28 107.95(18) . . . no
C27 C26 C29 108.87(18) . . . no
C28 C26 C29 106.68(18) . . . no
C3 C2 H2 126.00 . . . no
N2 C2 H2 126.00 . . . no
N3 C3 H3 126.00 . . . no
C2 C3 H3 126.00 . . . no
Si4 N4 C30 150.62(15) . . . yes
C30 N5 C31 108.51(17) . . . yes
C30 N5 C33 124.96(17) . . . yes
C4 C5 H5A 109.00 . . . no
C4 C5 H5B 109.00 . . . no
C4 C5 H5C 109.00 . . . no
H5A C5 H5B 109.00 . . . no
H5A C5 H5C 109.00 . . . no
H5B C5 H5C 109.00 . . . no
C31 N5 C33 120.63(17) . . . yes
C4 C6 H6A 109.00 . . . no
C4 C6 H6B 109.00 . . . no
C30 N6 C32 109.33(17) . . . yes
C30 N6 C37 125.14(16) . . . yes
C32 N6 C37 124.12(17) . . . yes
H6B C6 H6C 109.00 . . . no
C4 C6 H6C 109.00 . . . no
H6A C6 H6B 109.00 . . . no
H6A C6 H6C 109.00 . . . no
H7A C7 H7C 109.00 . . . no
H7B C7 H7C 109.00 . . . no
C4 C7 H7C 109.00 . . . no
H7A C7 H7B 109.00 . . . no
C4 C7 H7A 109.00 . . . no
C4 C7 H7B 109.00 . . . no
C8 C9 H9A 109.00 . . . no
C8 C9 H9B 109.00 . . . no
C8 C9 H9C 109.00 . . . no
H9A C9 H9B 109.00 . . . no
H9A C9 H9C 109.00 . . . no
H9B C9 H9C 109.00 . . . no
C8 C10 H10A 109.00 . . . no
C8 C10 H10B 109.00 . . . no
H10A C10 H10B 109.00 . . . no
H10A C10 H10C 109.00 . . . no
C8 C10 H10C 109.00 . . . no
H10B C10 H10C 109.00 . . . no
C8 C11 H11C 109.00 . . . no
H11A C11 H11B 109.00 . . . no
C8 C11 H11A 109.00 . . . no
C8 C11 H11B 109.00 . . . no
H11A C11 H11C 109.00 . . . no
H11B C11 H11C 109.00 . . . no
H12A C12 H12C 109.00 . . . no
Si2 C12 H12A 109.00 . . . no
Si2 C12 H12B 109.00 . . . no
Si2 C12 H12C 109.00 . . . no
H12A C12 H12B 109.00 . . . no
H12B C12 H12C 109.00 . . . no
H14B C14 H14C 109.00 . . . no
C13 C14 H14B 109.00 . . . no
C13 C14 H14A 109.00 . . . no
H14A C14 H14C 109.00 . . . no
C13 C14 H14C 109.00 . . . no
H14A C14 H14B 109.00 . . . no
C13 C15 H15B 109.00 . . . no
C13 C15 H15A 109.00 . . . no
C13 C15 H15C 109.00 . . . no
H15A C15 H15B 109.00 . . . no
H15A C15 H15C 109.00 . . . no
H15B C15 H15C 109.00 . . . no
C13 C16 H16A 109.00 . . . no
C13 C16 H16B 109.00 . . . no
C13 C16 H16C 109.00 . . . no
H16A C16 H16B 109.00 . . . no
H16A C16 H16C 109.00 . . . no
H16B C16 H16C 109.00 . . . no
C17 C18 H18C 109.00 . . . no
H18A C18 H18B 109.00 . . . no
H18A C18 H18C 109.00 . . . no
C17 C18 H18A 109.00 . . . no
C17 C18 H18B 109.00 . . . no
H18B C18 H18C 109.00 . . . no
H19A C19 H19C 109.00 . . . no
H19B C19 H19C 109.00 . . . no
C17 C19 H19A 109.00 . . . no
C17 C19 H19B 109.00 . . . no
C17 C19 H19C 109.00 . . . no
H19A C19 H19B 109.00 . . . no
H20B C20 H20C 109.00 . . . no
C17 C20 H20B 109.00 . . . no
C17 C20 H20C 109.00 . . . no
C17 C20 H20A 109.00 . . . no
H20A C20 H20C 109.00 . . . no
H20A C20 H20B 110.00 . . . no
H21A C21 H21B 109.00 . . . no
Si3 C21 H21C 109.00 . . . no
Si3 C21 H21B 109.00 . . . no
Si3 C21 H21A 109.00 . . . no
H21A C21 H21C 109.00 . . . no
H21B C21 H21C 109.00 . . . no
C22 C23 H23A 109.00 . . . no
C22 C23 H23B 109.00 . . . no
C22 C23 H23C 109.00 . . . no
H23A C23 H23B 109.00 . . . no
H23A C23 H23C 109.00 . . . no
H23B C23 H23C 110.00 . . . no
H24B C24 H24C 109.00 . . . no
C22 C24 H24B 109.00 . . . no
C22 C24 H24A 109.00 . . . no
H24A C24 H24C 109.00 . . . no
C22 C24 H24C 109.00 . . . no
H24A C24 H24B 109.00 . . . no
C22 C25 H25A 109.00 . . . no
H25A C25 H25B 109.00 . . . no
C22 C25 H25B 109.00 . . . no
C22 C25 H25C 109.00 . . . no
H25A C25 H25C 109.00 . . . no
H25B C25 H25C 109.00 . . . no
C26 C27 H27B 109.00 . . . no
C26 C27 H27A 109.00 . . . no
H27A C27 H27B 109.00 . . . no
H27A C27 H27C 109.00 . . . no
C26 C27 H27C 109.00 . . . no
H27B C27 H27C 109.00 . . . no
H28A C28 H28B 109.00 . . . no
H28A C28 H28C 109.00 . . . no
C26 C28 H28A 109.00 . . . no
C26 C28 H28B 109.00 . . . no
C26 C28 H28C 109.00 . . . no
H28B C28 H28C 109.00 . . . no
C26 C29 H29A 109.00 . . . no
C26 C29 H29B 109.00 . . . no
C26 C29 H29C 109.00 . . . no
H29A C29 H29B 109.00 . . . no
H29A C29 H29C 109.00 . . . no
H29B C29 H29C 109.00 . . . no
N4 C30 N5 129.32(18) . . . yes
N4 C30 N6 126.13(18) . . . yes
N5 C30 N6 104.50(16) . . . yes
N5 C31 C32 109.19(19) . . . yes
N6 C32 C31 108.46(19) . . . yes
N5 C33 C34 109.39(18) . . . yes
N5 C33 C35 107.47(16) . . . yes
N5 C33 C36 110.58(16) . . . yes
C34 C33 C35 109.28(18) . . . no
C34 C33 C36 107.48(17) . . . no
C35 C33 C36 112.62(18) . . . no
N6 C37 C38 109.39(17) . . . yes
N6 C37 C39 109.31(16) . . . yes
N6 C37 C40 108.20(16) . . . yes
C38 C37 C39 109.29(17) . . . no
C38 C37 C40 108.75(17) . . . no
C39 C37 C40 111.87(18) . . . no
Si5 C42 C43 110.97(14) . . . yes
Si5 C42 C44 112.64(14) . . . yes
Si5 C42 C45 109.29(14) . . . yes
C43 C42 C44 108.48(17) . . . no
C43 C42 C45 107.30(17) . . . no
C44 C42 C45 107.98(18) . . . no
Si5 C46 C47 112.16(14) . . . yes
Si5 C46 C48 112.28(14) . . . yes
Si5 C46 C49 108.72(14) . . . yes
C47 C46 C48 109.02(17) . . . no
C47 C46 C49 107.00(18) . . . no
C48 C46 C49 107.43(17) . . . no
Si6 C51 C52 108.62(15) . . . yes
Si6 C51 C53 110.86(14) . . . yes
Si6 C51 C54 112.14(14) . . . yes
C52 C51 C53 107.74(17) . . . no
C52 C51 C54 108.65(18) . . . no
C53 C51 C54 108.71(18) . . . no
Si6 C55 C56 112.91(13) . . . yes
Si6 C55 C57 108.05(14) . . . yes
Si6 C55 C58 111.61(14) . . . yes
C56 C55 C57 107.98(17) . . . no
C56 C55 C58 108.89(17) . . . no
C57 C55 C58 107.19(17) . . . no
N5 C31 H31 125.00 . . . no
C32 C31 H31 125.00 . . . no
N6 C32 H32 126.00 . . . no
C31 C32 H32 126.00 . . . no
C33 C34 H34A 109.00 . . . no
C33 C34 H34B 109.00 . . . no
C33 C34 H34C 109.00 . . . no
H34A C34 H34B 109.00 . . . no
H34A C34 H34C 109.00 . . . no
H34B C34 H34C 109.00 . . . no
C33 C35 H35A 109.00 . . . no
C33 C35 H35B 109.00 . . . no
C33 C35 H35C 109.00 . . . no
H35A C35 H35B 109.00 . . . no
H35A C35 H35C 109.00 . . . no
H35B C35 H35C 109.00 . . . no
C33 C36 H36A 109.00 . . . no
C33 C36 H36B 109.00 . . . no
C33 C36 H36C 109.00 . . . no
H36A C36 H36B 109.00 . . . no
H36A C36 H36C 109.00 . . . no
H36B C36 H36C 109.00 . . . no
C37 C38 H38A 109.00 . . . no
C37 C38 H38B 109.00 . . . no
C37 C38 H38C 109.00 . . . no
H38A C38 H38B 109.00 . . . no
H38A C38 H38C 109.00 . . . no
H38B C38 H38C 109.00 . . . no
C37 C39 H39A 109.00 . . . no
C37 C39 H39B 109.00 . . . no
C37 C39 H39C 109.00 . . . no
H39A C39 H39B 109.00 . . . no
H39A C39 H39C 109.00 . . . no
H39B C39 H39C 109.00 . . . no
C37 C40 H40A 109.00 . . . no
C37 C40 H40B 109.00 . . . no
C37 C40 H40C 109.00 . . . no
H40A C40 H40B 109.00 . . . no
H40A C40 H40C 109.00 . . . no
H40B C40 H40C 109.00 . . . no
Si5 C41 H41A 109.00 . . . no
Si5 C41 H41B 109.00 . . . no
Si5 C41 H41C 109.00 . . . no
H41A C41 H41B 109.00 . . . no
H41A C41 H41C 109.00 . . . no
H41B C41 H41C 109.00 . . . no
C42 C43 H43A 109.00 . . . no
C42 C43 H43B 109.00 . . . no
C42 C43 H43C 109.00 . . . no
H43A C43 H43B 110.00 . . . no
H43A C43 H43C 109.00 . . . no
H43B C43 H43C 109.00 . . . no
C42 C44 H44A 109.00 . . . no
C42 C44 H44B 109.00 . . . no
C42 C44 H44C 109.00 . . . no
H44A C44 H44B 109.00 . . . no
H44A C44 H44C 109.00 . . . no
H44B C44 H44C 109.00 . . . no
C42 C45 H45A 109.00 . . . no
C42 C45 H45B 109.00 . . . no
C42 C45 H45C 109.00 . . . no
H45A C45 H45B 109.00 . . . no
H45A C45 H45C 109.00 . . . no
H45B C45 H45C 109.00 . . . no
C46 C47 H47A 109.00 . . . no
C46 C47 H47B 109.00 . . . no
C46 C47 H47C 109.00 . . . no
H47A C47 H47B 109.00 . . . no
H47A C47 H47C 109.00 . . . no
H47B C47 H47C 109.00 . . . no
C46 C48 H48A 109.00 . . . no
C46 C48 H48B 109.00 . . . no
C46 C48 H48C 109.00 . . . no
H48A C48 H48B 109.00 . . . no
H48A C48 H48C 109.00 . . . no
H48B C48 H48C 109.00 . . . no
C46 C49 H49A 109.00 . . . no
C46 C49 H49B 109.00 . . . no
C46 C49 H49C 109.00 . . . no
H49A C49 H49B 109.00 . . . no
H49A C49 H49C 109.00 . . . no
H49B C49 H49C 109.00 . . . no
Si6 C50 H50A 109.00 . . . no
Si6 C50 H50B 109.00 . . . no
Si6 C50 H50C 109.00 . . . no
H50A C50 H50B 109.00 . . . no
H50A C50 H50C 109.00 . . . no
H50B C50 H50C 109.00 . . . no
C51 C52 H52A 109.00 . . . no
C51 C52 H52B 109.00 . . . no
C51 C52 H52C 109.00 . . . no
H52A C52 H52B 109.00 . . . no
H52A C52 H52C 109.00 . . . no
H52B C52 H52C 109.00 . . . no
C51 C53 H53A 109.00 . . . no
C51 C53 H53B 109.00 . . . no
C51 C53 H53C 109.00 . . . no
H53A C53 H53B 109.00 . . . no
H53A C53 H53C 109.00 . . . no
H53B C53 H53C 109.00 . . . no
C51 C54 H54A 109.00 . . . no
C51 C54 H54B 109.00 . . . no
C51 C54 H54C 110.00 . . . no
H54A C54 H54B 109.00 . . . no
H54A C54 H54C 109.00 . . . no
H54B C54 H54C 109.00 . . . no
C55 C56 H56A 109.00 . . . no
C55 C56 H56B 109.00 . . . no
C55 C56 H56C 109.00 . . . no
H56A C56 H56B 109.00 . . . no
H56A C56 H56C 109.00 . . . no
H56B C56 H56C 109.00 . . . no
C55 C57 H57A 109.00 . . . no
C55 C57 H57B 109.00 . . . no
C55 C57 H57C 109.00 . . . no
H57A C57 H57B 109.00 . . . no
H57A C57 H57C 109.00 . . . no
H57B C57 H57C 109.00 . . . no
C55 C58 H58A 109.00 . . . no
C55 C58 H58B 109.00 . . . no
C55 C58 H58C 109.00 . . . no
H58A C58 H58B 109.00 . . . no
H58A C58 H58C 109.00 . . . no
H58B C58 H58C 109.00 . . . no

loop_
_geom_bond_atom_site_label_1
_geom_bond_atom_site_label_2
_geom_bond_distance
_geom_bond_site_symmetry_1
_geom_bond_site_symmetry_2
_geom_bond_publ_flag
Si1 Si2 2.3850(13) . . yes
Si1 Si3 2.3809(12) . . yes
Si1 N1 1.678(3) . . yes
Si1D Si3 2.37(3) . . yes
Si1D N1 1.65(3) . . yes
Si1D Si2 2.42(2) . . yes
Si2 C17 1.935(2) . . yes
Si2 C12 1.891(2) . . yes
Si2 C13 1.934(2) . . yes
Si3 C21 1.890(2) . . yes
Si3 C22 1.934(2) . . yes
Si3 C26 1.928(2) . . yes
Si4 Si5 2.3715(8) . . yes
Si4 Si6 2.3494(8) . . yes
Si4 N4 1.6859(16) . . yes
Si5 C46 1.935(2) . . yes
Si5 C42 1.943(2) . . yes
Si5 C41 1.887(2) . . yes
Si6 C55 1.925(2) . . yes
Si6 C51 1.923(2) . . yes
Si6 C50 1.886(2) . . yes
N1 C1 1.281(3) . . yes
N2 C4 1.488(2) . . yes
N2 C2 1.390(3) . . yes
N2 C1 1.401(3) . . yes
N3 C3 1.388(3) . . yes
N3 C8 1.485(2) . . yes
N3 C1 1.396(2) . . yes
C2 C3 1.326(3) . . no
C4 C6 1.531(3) . . no
C4 C5 1.525(3) . . no
C4 C7 1.528(3) . . no
C8 C10 1.525(3) . . no
C8 C11 1.523(3) . . no
C8 C9 1.531(3) . . no
C13 C15 1.541(3) . . no
C13 C16 1.534(3) . . no
C13 C14 1.537(3) . . no
C17 C20 1.532(3) . . no
C17 C19 1.532(3) . . no
C17 C18 1.534(3) . . no
C22 C24 1.533(3) . . no
C22 C23 1.535(3) . . no
C22 C25 1.535(3) . . no
C26 C28 1.536(3) . . no
C26 C27 1.539(3) . . no
C26 C29 1.534(3) . . no
C2 H2 0.9500 . . no
C3 H3 0.9500 . . no
N4 C30 1.284(3) . . yes
C5 H5A 0.9800 . . no
C5 H5B 0.9800 . . no
C5 H5C 0.9800 . . no
N5 C33 1.495(3) . . yes
N5 C30 1.408(3) . . yes
N5 C31 1.393(3) . . yes
C6 H6A 0.9800 . . no
N6 C30 1.396(3) . . yes
N6 C32 1.393(3) . . yes
N6 C37 1.488(3) . . yes
C6 H6B 0.9800 . . no
C6 H6C 0.9800 . . no
C7 H7A 0.9800 . . no
C7 H7B 0.9800 . . no
C7 H7C 0.9800 . . no
C9 H9C 0.9800 . . no
C9 H9A 0.9800 . . no
C9 H9B 0.9800 . . no
C10 H10B 0.9800 . . no
C10 H10C 0.9800 . . no
C10 H10A 0.9800 . . no
C11 H11B 0.9800 . . no
C11 H11C 0.9800 . . no
C11 H11A 0.9800 . . no
C12 H12A 0.9800 . . no
C12 H12C 0.9800 . . no
C12 H12B 0.9800 . . no
C14 H14A 0.9800 . . no
C14 H14C 0.9800 . . no
C14 H14B 0.9800 . . no
C15 H15A 0.9800 . . no
C15 H15B 0.9800 . . no
C15 H15C 0.9800 . . no
C16 H16A 0.9800 . . no
C16 H16B 0.9800 . . no
C16 H16C 0.9800 . . no
C18 H18A 0.9800 . . no
C18 H18B 0.9800 . . no
C18 H18C 0.9800 . . no
C19 H19A 0.9800 . . no
C19 H19B 0.9800 . . no
C19 H19C 0.9800 . . no
C20 H20A 0.9800 . . no
C20 H20B 0.9800 . . no
C20 H20C 0.9800 . . no
C21 H21A 0.9800 . . no
C21 H21B 0.9800 . . no
C21 H21C 0.9800 . . no
C23 H23A 0.9800 . . no
C23 H23B 0.9800 . . no
C23 H23C 0.9800 . . no
C24 H24B 0.9800 . . no
C24 H24C 0.9800 . . no
C24 H24A 0.9800 . . no
C25 H25A 0.9800 . . no
C25 H25B 0.9800 . . no
C25 H25C 0.9800 . . no
C27 H27A 0.9800 . . no
C27 H27B 0.9800 . . no
C27 H27C 0.9800 . . no
C28 H28B 0.9800 . . no
C28 H28C 0.9800 . . no
C28 H28A 0.9800 . . no
C29 H29B 0.9800 . . no
C29 H29C 0.9800 . . no
C29 H29A 0.9800 . . no
C31 C32 1.318(3) . . no
C33 C34 1.532(3) . . no
C33 C35 1.528(3) . . no
C33 C36 1.521(3) . . no
C37 C38 1.529(3) . . no
C37 C39 1.523(3) . . no
C37 C40 1.527(3) . . no
C42 C43 1.539(3) . . no
C42 C44 1.536(3) . . no
C42 C45 1.530(3) . . no
C46 C47 1.535(3) . . no
C46 C48 1.535(3) . . no
C46 C49 1.536(3) . . no
C51 C52 1.536(3) . . no
C51 C53 1.543(3) . . no
C51 C54 1.538(3) . . no
C55 C56 1.536(3) . . no
C55 C57 1.533(3) . . no
C55 C58 1.533(3) . . no
C31 H31 0.9500 . . no
C32 H32 0.9500 . . no
C34 H34A 0.9800 . . no
C34 H34B 0.9800 . . no
C34 H34C 0.9800 . . no
C35 H35A 0.9800 . . no
C35 H35B 0.9800 . . no
C35 H35C 0.9800 . . no
C36 H36A 0.9800 . . no
C36 H36B 0.9800 . . no
C36 H36C 0.9800 . . no
C38 H38A 0.9800 . . no
C38 H38B 0.9800 . . no
C38 H38C 0.9800 . . no
C39 H39A 0.9800 . . no
C39 H39B 0.9800 . . no
C39 H39C 0.9800 . . no
C40 H40A 0.9800 . . no
C40 H40B 0.9800 . . no
C40 H40C 0.9800 . . no
C41 H41A 0.9800 . . no
C41 H41B 0.9800 . . no
C41 H41C 0.9800 . . no
C43 H43A 0.9800 . . no
C43 H43B 0.9800 . . no
C43 H43C 0.9800 . . no
C44 H44A 0.9800 . . no
C44 H44B 0.9800 . . no
C44 H44C 0.9800 . . no
C45 H45A 0.9800 . . no
C45 H45B 0.9800 . . no
C45 H45C 0.9800 . . no
C47 H47A 0.9800 . . no
C47 H47B 0.9800 . . no
C47 H47C 0.9800 . . no
C48 H48A 0.9800 . . no
C48 H48B 0.9800 . . no
C48 H48C 0.9800 . . no
C49 H49A 0.9800 . . no
C49 H49B 0.9800 . . no
C49 H49C 0.9800 . . no
C50 H50A 0.9800 . . no
C50 H50B 0.9800 . . no
C50 H50C 0.9800 . . no
C52 H52A 0.9800 . . no
C52 H52B 0.9800 . . no
C52 H52C 0.9800 . . no
C53 H53A 0.9800 . . no
C53 H53B 0.9800 . . no
C53 H53C 0.9800 . . no
C54 H54A 0.9800 . . no
C54 H54B 0.9800 . . no
C54 H54C 0.9800 . . no
C56 H56A 0.9800 . . no
C56 H56B 0.9800 . . no
C56 H56C 0.9800 . . no
C57 H57A 0.9800 . . no
C57 H57B 0.9800 . . no
C57 H57C 0.9800 . . no
C58 H58A 0.9800 . . no
C58 H58B 0.9800 . . no
C58 H58C 0.9800 . . no

loop_
_geom_hbond_atom_site_label_D
_geom_hbond_atom_site_label_H
_geom_hbond_atom_site_label_A
_geom_hbond_distance_DH
_geom_hbond_distance_HA
_geom_hbond_distance_DA
_geom_hbond_angle_DHA
_geom_hbond_site_symmetry_A
_geom_hbond_publ_flag
C5 H5C N1 0.9800 2.6100 3.225(3) 121.00 . yes
C10 H10A N1 0.9800 2.4300 3.071(3) 123.00 . yes
C11 H11C N1 0.9800 2.6100 3.243(3) 122.00 . yes
C36 H36B N4 0.9800 2.5500 3.180(3) 122.00 . yes
C39 H39A N4 0.9800 2.5200 3.161(3) 123.00 . yes
C40 H40C N4 0.9800 2.5200 3.167(3) 123.00 . yes

loop_
_geom_torsion_atom_site_label_1
_geom_torsion_atom_site_label_2
_geom_torsion_atom_site_label_3
_geom_torsion_atom_site_label_4
_geom_torsion
_geom_torsion_site_symmetry_1
_geom_torsion_site_symmetry_2
_geom_torsion_site_symmetry_3
_geom_torsion_site_symmetry_4
_geom_torsion_publ_flag
Si3 Si1 Si2 C12 -163.70(18) . . . . no
Si3 Si1 Si2 C13 -47.8(2) . . . . no
Si3 Si1 Si2 C17 82.4(2) . . . . no
N1 Si1 Si2 C12 -16.82(19) . . . . no
N1 Si1 Si2 C13 99.04(16) . . . . no
N1 Si1 Si2 C17 -130.75(17) . . . . no
Si2 Si1 Si3 C21 174.12(18) . . . . no
Si2 Si1 Si3 C22 58.2(2) . . . . no
Si2 Si1 Si3 C26 -73.2(2) . . . . no
N1 Si1 Si3 C21 26.59(19) . . . . no
N1 Si1 Si3 C22 -89.31(17) . . . . no
N1 Si1 Si3 C26 139.28(16) . . . . no
Si2 Si1 N1 C1 86.4(5) . . . . no
Si3 Si1 N1 C1 -118.6(4) . . . . no
C12 Si2 C13 C15 -44.57(17) . . . . no
C17 Si2 C13 C15 72.06(17) . . . . no
Si1 Si2 C13 C16 79.19(16) . . . . no
C12 Si2 C13 C16 -166.60(14) . . . . no
C17 Si2 C13 C16 -49.97(16) . . . . no
Si1 Si2 C17 C18 -178.98(14) . . . . no
C12 Si2 C17 C18 69.41(17) . . . . no
C13 Si2 C17 C18 -46.81(17) . . . . no
Si1 Si2 C17 C19 -56.88(16) . . . . no
C12 Si2 C17 C19 -168.49(15) . . . . no
C13 Si2 C17 C19 75.29(17) . . . . no
Si1 Si2 C17 C20 62.47(15) . . . . no
C12 Si2 C17 C20 -49.13(16) . . . . no
C13 Si2 C17 C20 -165.36(14) . . . . no
C17 Si2 C13 C14 -170.25(13) . . . . no
Si1 Si2 C13 C15 -158.78(14) . . . . no
Si1 Si2 C13 C14 -41.09(17) . . . . no
C12 Si2 C13 C14 73.11(15) . . . . no
C26 Si3 C22 C23 -172.04(14) . . . . no
C26 Si3 C22 C24 69.23(18) . . . . no
Si1 Si3 C22 C24 -59.75(18) . . . . no
C21 Si3 C22 C24 -174.56(16) . . . . no
C26 Si3 C22 C25 -53.79(19) . . . . no
Si1 Si3 C26 C27 79.92(15) . . . . no
C21 Si3 C26 C27 -169.17(14) . . . . no
C22 Si3 C26 C27 -53.37(17) . . . . no
Si1 Si3 C26 C28 -158.99(15) . . . . no
Si1 Si3 C22 C25 177.24(15) . . . . no
C21 Si3 C22 C25 62.43(19) . . . . no
Si1 Si3 C22 C23 58.98(16) . . . . no
C21 Si3 C22 C23 -55.83(16) . . . . no
C22 Si3 C26 C29 -173.81(14) . . . . no
C21 Si3 C26 C29 70.39(16) . . . . no
C21 Si3 C26 C28 -48.08(18) . . . . no
C22 Si3 C26 C28 67.72(18) . . . . no
Si1 Si3 C26 C29 -40.52(16) . . . . no
Si6 Si4 Si5 C46 77.40(8) . . . . no
N4 Si4 Si5 C41 -8.25(10) . . . . no
N4 Si4 Si5 C42 107.99(10) . . . . no
Si6 Si4 Si5 C42 -52.58(8) . . . . no
N4 Si4 Si6 C50 -167.57(9) . . . . no
N4 Si4 Si6 C51 -49.86(10) . . . . no
N4 Si4 Si6 C55 77.04(9) . . . . no
N4 Si4 Si5 C46 -122.03(9) . . . . no
Si5 Si4 Si6 C50 -7.19(8) . . . . no
Si5 Si4 Si6 C51 110.52(8) . . . . no
Si5 Si4 Si6 C55 -122.58(7) . . . . no
Si6 Si4 Si5 C41 -168.82(8) . . . . no
Si5 Si4 N4 C30 26.1(3) . . . . no
Si6 Si4 N4 C30 -171.3(3) . . . . no
C46 Si5 C42 C45 -167.73(15) . . . . no
Si4 Si5 C42 C45 -38.57(17) . . . . no
C41 Si5 C42 C45 75.58(17) . . . . no
C42 Si5 C46 C47 -46.25(18) . . . . no
Si4 Si5 C46 C48 -56.00(15) . . . . no
C41 Si5 C46 C48 -166.84(14) . . . . no
C42 Si5 C46 C48 76.91(16) . . . . no
Si4 Si5 C46 C49 62.73(16) . . . . no
Si4 Si5 C46 C47 -179.16(13) . . . . no
C41 Si5 C46 C47 70.00(17) . . . . no
Si4 Si5 C42 C44 81.45(15) . . . . no
C41 Si5 C42 C44 -164.41(15) . . . . no
C46 Si5 C42 C44 -47.71(18) . . . . no
Si4 Si5 C42 C43 -156.70(12) . . . . no
C41 Si5 C42 C43 -42.56(16) . . . . no
C46 Si5 C42 C43 74.14(16) . . . . no
C42 Si5 C46 C49 -164.36(15) . . . . no
C41 Si5 C46 C49 -48.11(17) . . . . no
Si4 Si6 C51 C54 76.34(16) . . . . no
C50 Si6 C51 C54 -164.87(15) . . . . no
Si4 Si6 C55 C57 66.48(14) . . . . no
C50 Si6 C55 C57 -49.14(16) . . . . no
C55 Si6 C51 C53 74.09(16) . . . . no
C55 Si6 C51 C54 -47.62(18) . . . . no
Si4 Si6 C55 C56 -174.17(13) . . . . no
C51 Si6 C55 C57 -165.45(14) . . . . no
C51 Si6 C55 C56 -46.10(17) . . . . no
C50 Si6 C51 C52 75.04(16) . . . . no
C55 Si6 C51 C52 -167.71(14) . . . . no
Si4 Si6 C51 C53 -161.94(12) . . . . no
C50 Si6 C51 C53 -43.15(16) . . . . no
C51 Si6 C55 C58 76.94(16) . . . . no
C50 Si6 C55 C56 70.21(16) . . . . no
Si4 Si6 C51 C52 -43.75(16) . . . . no
Si4 Si6 C55 C58 -51.12(15) . . . . no
C50 Si6 C55 C58 -166.74(14) . . . . no
Si1 N1 C1 N3 -161.0(4) . . . . no
Si1 N1 C1 N2 19.9(6) . . . . no
C4 N2 C1 N1 -0.1(3) . . . . no
C4 N2 C1 N3 -179.28(17) . . . . no
C1 N2 C2 C3 -0.9(2) . . . . no
C4 N2 C2 C3 178.98(18) . . . . no
C2 N2 C4 C6 -5.1(3) . . . . no
C2 N2 C4 C5 -123.5(2) . . . . no
C1 N2 C4 C7 -65.8(2) . . . . no
C2 N2 C1 N3 0.5(2) . . . . no
C2 N2 C4 C7 114.4(2) . . . . no
C2 N2 C1 N1 179.8(2) . . . . no
C1 N2 C4 C6 174.75(18) . . . . no
C1 N2 C4 C5 56.3(3) . . . . no
C1 N3 C3 C2 -0.5(2) . . . . no
C8 N3 C3 C2 -174.38(18) . . . . no
C8 N3 C1 N2 173.80(17) . . . . no
C3 N3 C8 C11 108.5(2) . . . . no
C1 N3 C8 C9 176.33(18) . . . . no
C1 N3 C8 C10 57.7(2) . . . . no
C3 N3 C1 N1 -179.34(19) . . . . no
C8 N3 C1 N1 -5.5(3) . . . . no
C3 N3 C8 C10 -129.3(2) . . . . no
C3 N3 C1 N2 -0.1(2) . . . . no
C1 N3 C8 C11 -64.5(2) . . . . no
C3 N3 C8 C9 -10.7(3) . . . . no
N2 C2 C3 N3 0.8(2) . . . . no
Si4 N4 C30 N5 69.9(4) . . . . no
Si4 N4 C30 N6 -113.3(3) . . . . no
C31 N5 C30 N6 -0.9(2) . . . . no
C33 N5 C30 N4 23.7(3) . . . . no
C31 N5 C30 N4 176.5(2) . . . . no
C30 N5 C33 C36 -62.4(2) . . . . no
C31 N5 C33 C34 29.6(3) . . . . no
C33 N5 C30 N6 -153.70(17) . . . . no
C30 N5 C31 C32 0.8(2) . . . . no
C33 N5 C31 C32 154.98(19) . . . . no
C30 N5 C33 C34 179.40(18) . . . . no
C30 N5 C33 C35 60.9(2) . . . . no
C31 N5 C33 C35 -88.9(2) . . . . no
C31 N5 C33 C36 147.79(19) . . . . no
C37 N6 C32 C31 -167.26(18) . . . . no
C37 N6 C30 N5 167.53(17) . . . . no
C30 N6 C32 C31 -0.2(2) . . . . no
C30 N6 C37 C40 -57.4(2) . . . . no
C32 N6 C37 C38 -10.8(3) . . . . no
C32 N6 C37 C39 -130.4(2) . . . . no
C32 N6 C37 C40 107.6(2) . . . . no
C32 N6 C30 N4 -176.78(19) . . . . no
C30 N6 C37 C38 -175.75(18) . . . . no
C30 N6 C37 C39 64.6(2) . . . . no
C32 N6 C30 N5 0.7(2) . . . . no
C37 N6 C30 N4 -9.9(3) . . . . no
N5 C31 C32 N6 -0.3(2) . . . . no
